data_7134193
loop_
_publ_author_name
'Wang, Jingjing'
'Qin, Yuran'
'Cui, Ke'
'Li, Xueqi'
'Cui, Mingyue'
'Cao, Sheng'
'Zhang, Linbo'
'Shen, Qin'
'Wang, Teng'
'Li, Feng'

_publ_section_title
;
 Solvent-Controlled Silver Catalyzed Radical Transformation of
 \a-Imino-Oxy Acids with Cyclic Aldimines
;
_journal_name_full 'Chemical Communications'
_journal_paper_doi 10.1039/D4CC05675B
_journal_year 2025
_chemical_formula_sum 'C11 H9 Br N O2'
_chemical_formula_weight 267.10
_space_group_crystal_system triclinic
_space_group_IT_number 2
_space_group_name_Hall '-P 1'
_space_group_name_H-M_alt 'P -1'
_atom_sites_solution_hydrogens geom
_audit_creation_method SHELXL-2018/3
_audit_update_record
;
2024-05-06 deposited with the CCDC.	2025-01-23 downloaded from the CCDC.
;
_cell_angle_alpha 82.509(18)
_cell_angle_beta 89.624(18)
_cell_angle_gamma 84.148(19)
_cell_formula_units_Z 2
_cell_length_a 6.7614(19)
_cell_length_b 7.298(2)
_cell_length_c 11.361(3)
_cell_measurement_reflns_used 3978
_cell_measurement_temperature 295(2)
_cell_measurement_theta_max 26.19
_cell_measurement_theta_min 2.83
_cell_volume 552.9(3)
_computing_cell_refinement 'Bruker SAINT'
_computing_data_collection 'Bruker APEX2'
_computing_data_reduction 'Bruker SAINT'
_computing_molecular_graphics 'Bruker SHELXTL'
_computing_publication_material 'Bruker SHELXTL'
_computing_structure_refinement 'SHELXL-2018/3 (Sheldrick, 2018)'
_computing_structure_solution 'SHELXT 2018/2 (Sheldrick, 2018)'
_diffrn_ambient_temperature 295(2)
_diffrn_measured_fraction_theta_full 0.997
_diffrn_measured_fraction_theta_max 0.993
_diffrn_measurement_device_type 'Bruker APEX-II CCD'
_diffrn_measurement_method '\f and \w scans'
_diffrn_radiation_type MoK\a
_diffrn_radiation_wavelength 0.71073
_diffrn_reflns_av_R_equivalents 0.0759
_diffrn_reflns_av_unetI/netI 0.0480
_diffrn_reflns_Laue_measured_fraction_full 0.997
_diffrn_reflns_Laue_measured_fraction_max 0.993
_diffrn_reflns_limit_h_max 8
_diffrn_reflns_limit_h_min -8
_diffrn_reflns_limit_k_max 9
_diffrn_reflns_limit_k_min -9
_diffrn_reflns_limit_l_max 14
_diffrn_reflns_limit_l_min -14
_diffrn_reflns_number 16439
_diffrn_reflns_point_group_measured_fraction_full 0.997
_diffrn_reflns_point_group_measured_fraction_max 0.993
_diffrn_reflns_theta_full 25.242
_diffrn_reflns_theta_max 27.513
_diffrn_reflns_theta_min 2.830
_exptl_absorpt_coefficient_mu 3.695
_exptl_absorpt_correction_T_max 0.7456
_exptl_absorpt_correction_T_min 0.4645
_exptl_absorpt_correction_type multi-scan
_exptl_absorpt_process_details 'SADABS (Sheldrick,1996)'
_exptl_crystal_colour colorless
_exptl_crystal_density_diffrn 1.604
_exptl_crystal_description block
_exptl_crystal_F_000 266
_exptl_crystal_size_max 0.312
_exptl_crystal_size_mid 0.213
_exptl_crystal_size_min 0.069
_refine_diff_density_max 0.549
_refine_diff_density_min -0.805
_refine_diff_density_rms 0.072
_refine_ls_extinction_method none
_refine_ls_goodness_of_fit_ref 1.058
_refine_ls_hydrogen_treatment constr
_refine_ls_matrix_type full
_refine_ls_number_parameters 136
_refine_ls_number_reflns 2529
_refine_ls_number_restraints 0
_refine_ls_restrained_S_all 1.058
_refine_ls_R_factor_all 0.0648
_refine_ls_R_factor_gt 0.0431
_refine_ls_shift/su_max 0.000
_refine_ls_shift/su_mean 0.000
_refine_ls_structure_factor_coef Fsqd
_refine_ls_weighting_details 'w=1/[\s^2^(Fo^2^)+(0.0314P)^2^+0.5390P] where P=(Fo^2^+2Fc^2^)/3'
_refine_ls_weighting_scheme calc
_refine_ls_wR_factor_gt 0.0953
_refine_ls_wR_factor_ref 0.1045
_reflns_Friedel_coverage 0.000
_reflns_number_gt 1903
_reflns_number_total 2529
_reflns_threshold_expression 'I > 2\s(I)'
_cod_data_source_file d4cc05675b2.cif
_cod_data_source_block 1
_cod_database_code 7134193
_shelx_shelxl_version_number 2018/3
_shelx_space_group_comment
;
The symmetry employed for this shelxl refinement is uniquely defined
by the following loop, which should always be used as a source of
symmetry information in preference to the above space-group names.
They are only intended as comments.
;
_shelx_estimated_absorpt_t_min 0.392
_shelx_estimated_absorpt_t_max 0.785

loop_
_space_group_symop_operation_xyz
'x, y, z'
'-x, -y, -z'

loop_
_atom_site_label
_atom_site_type_symbol
_atom_site_fract_x
_atom_site_fract_y
_atom_site_fract_z
_atom_site_U_iso_or_equiv
_atom_site_adp_type
_atom_site_occupancy
_atom_site_site_symmetry_order
_atom_site_calc_flag
_atom_site_refinement_flags_posn
_atom_site_refinement_flags_adp
_atom_site_refinement_flags_occupancy
_atom_site_disorder_assembly
_atom_site_disorder_group
Br1 Br 0.77893(7) 0.55971(6) 0.71673(3) 0.06707(18) Uani 1 1 d . . . . .
O1 O 0.1637(3) 0.9340(3) 0.3617(2) 0.0569(6) Uani 1 1 d . . . . .
O2 O 0.4318(4) 0.9349(4) 0.2045(2) 0.0575(6) Uani 1 1 d . . . . .
N1 N 0.7906(6) 0.3838(5) 0.0696(3) 0.0769(10) Uani 1 1 d . . . . .
C1 C 0.7495(6) 0.5378(6) 0.0481(3) 0.0596(10) Uani 1 1 d . . . . .
C2 C 0.6953(8) 0.7370(6) 0.0239(3) 0.0715(12) Uani 1 1 d . . . . .
H2 H 0.552814 0.762605 0.032941 0.086 Uiso 1 1 calc R U . . .
H3 H 0.727844 0.779406 -0.057747 0.086 Uiso 1 1 calc R U . . .
C3 C 0.8007(7) 0.8448(5) 0.1055(3) 0.0625(10) Uani 1 1 d . . . . .
H4 H 0.759732 0.976164 0.084226 0.075 Uiso 1 1 calc R U . . .
H5 H 0.942661 0.825214 0.092020 0.075 Uiso 1 1 calc R U . . .
C4 C 0.7619(5) 0.7928(5) 0.2371(3) 0.0463(8) Uani 1 1 d . . . . .
H6 H 0.789120 0.659221 0.256372 0.056 Uiso 1 1 calc R U . . .
H7 H 0.854652 0.849732 0.282127 0.056 Uiso 1 1 calc R U . . .
C5 C 0.5547(5) 0.8495(4) 0.2763(3) 0.0390(7) Uani 1 1 d . . . . .
C6 C 0.5008(4) 0.8022(4) 0.4016(3) 0.0344(6) Uani 1 1 d . . . . .
C7 C 0.3038(4) 0.8467(4) 0.4385(3) 0.0399(7) Uani 1 1 d . . . . .
C8 C 0.2533(5) 0.8017(5) 0.5562(3) 0.0491(8) Uani 1 1 d . . . . .
H8 H 0.122983 0.829132 0.579972 0.059 Uiso 1 1 calc R U . . .
C9 C 0.3921(6) 0.7175(4) 0.6379(3) 0.0507(8) Uani 1 1 d . . . . .
H1 H 0.356735 0.689161 0.716926 0.061 Uiso 1 1 calc R U . . .
C10 C 0.5869(5) 0.6742(4) 0.6022(3) 0.0425(7) Uani 1 1 d . . . . .
C11 C 0.6406(4) 0.7143(4) 0.4863(3) 0.0376(6) Uani 1 1 d . . . . .
H9 H 0.770799 0.683088 0.463617 0.045 Uiso 1 1 calc R U . . .

loop_
_atom_site_aniso_label
_atom_site_aniso_U_11
_atom_site_aniso_U_22
_atom_site_aniso_U_33
_atom_site_aniso_U_23
_atom_site_aniso_U_13
_atom_site_aniso_U_12
Br1 0.0933(4) 0.0578(2) 0.0459(2) -0.00103(16) -0.02054(19) 0.00677(19)
O1 0.0345(12) 0.0580(14) 0.0772(18) -0.0136(13) -0.0107(12) 0.0073(10)
O2 0.0566(15) 0.0644(15) 0.0464(13) 0.0007(11) -0.0103(11) 0.0086(12)
N1 0.096(3) 0.064(2) 0.070(2) -0.0080(19) 0.017(2) -0.011(2)
C1 0.077(3) 0.067(3) 0.0363(18) -0.0120(17) 0.0083(17) -0.007(2)
C2 0.107(3) 0.067(3) 0.0365(19) -0.0074(17) -0.005(2) 0.010(2)
C3 0.076(3) 0.056(2) 0.055(2) -0.0047(18) 0.020(2) -0.0073(19)
C4 0.0410(18) 0.059(2) 0.0407(17) -0.0131(15) 0.0024(14) -0.0059(15)
C5 0.0408(17) 0.0370(15) 0.0402(16) -0.0072(12) -0.0062(13) -0.0048(13)
C6 0.0333(15) 0.0299(14) 0.0414(15) -0.0099(12) -0.0002(12) -0.0028(11)
C7 0.0357(16) 0.0319(14) 0.0535(18) -0.0124(13) -0.0004(14) -0.0027(12)
C8 0.0442(18) 0.0435(18) 0.062(2) -0.0130(16) 0.0184(16) -0.0082(14)
C9 0.069(2) 0.0387(17) 0.0456(18) -0.0072(14) 0.0164(17) -0.0123(16)
C10 0.057(2) 0.0306(14) 0.0404(16) -0.0062(12) -0.0029(14) -0.0028(13)
C11 0.0350(16) 0.0358(15) 0.0424(16) -0.0092(12) -0.0022(12) 0.0005(12)

loop_
_atom_type_symbol
_atom_type_description
_atom_type_scat_dispersion_real
_atom_type_scat_dispersion_imag
_atom_type_scat_source
C C 0.0033 0.0016 'International Tables Vol C Tables 4.2.6.8 and 6.1.1.4'
H H 0.0000 0.0000 'International Tables Vol C Tables 4.2.6.8 and 6.1.1.4'
N N 0.0061 0.0033 'International Tables Vol C Tables 4.2.6.8 and 6.1.1.4'
O O 0.0106 0.0060 'International Tables Vol C Tables 4.2.6.8 and 6.1.1.4'
Br Br -0.2901 2.4595 'International Tables Vol C Tables 4.2.6.8 and 6.1.1.4'

loop_
_geom_angle_atom_site_label_1
_geom_angle_atom_site_label_2
_geom_angle_atom_site_label_3
_geom_angle
_geom_angle_site_symmetry_1
_geom_angle_site_symmetry_3
_geom_angle_publ_flag
N1 C1 C2 178.4(4) . . ?
C1 C2 C3 112.6(3) . . ?
C1 C2 H2 109.1 . . ?
C3 C2 H2 109.1 . . ?
C1 C2 H3 109.1 . . ?
C3 C2 H3 109.1 . . ?
H2 C2 H3 107.8 . . ?
C2 C3 C4 114.7(3) . . ?
C2 C3 H4 108.6 . . ?
C4 C3 H4 108.6 . . ?
C2 C3 H5 108.6 . . ?
C4 C3 H5 108.6 . . ?
H4 C3 H5 107.6 . . ?
C5 C4 C3 115.0(3) . . ?
C5 C4 H6 108.5 . . ?
C3 C4 H6 108.5 . . ?
C5 C4 H7 108.5 . . ?
C3 C4 H7 108.5 . . ?
H6 C4 H7 107.5 . . ?
O2 C5 C6 120.5(3) . . ?
O2 C5 C4 120.3(3) . . ?
C6 C5 C4 119.2(3) . . ?
C11 C6 C7 118.6(3) . . ?
C11 C6 C5 121.7(3) . . ?
C7 C6 C5 119.8(3) . . ?
O1 C7 C8 118.9(3) . . ?
O1 C7 C6 121.4(3) . . ?
C8 C7 C6 119.7(3) . . ?
C9 C8 C7 121.0(3) . . ?
C9 C8 H8 119.5 . . ?
C7 C8 H8 119.5 . . ?
C8 C9 C10 119.6(3) . . ?
C8 C9 H1 120.2 . . ?
C10 C9 H1 120.2 . . ?
C11 C10 C9 120.8(3) . . ?
C11 C10 Br1 120.0(2) . . ?
C9 C10 Br1 119.3(2) . . ?
C10 C11 C6 120.4(3) . . ?
C10 C11 H9 119.8 . . ?
C6 C11 H9 119.8 . . ?

loop_
_geom_bond_atom_site_label_1
_geom_bond_atom_site_label_2
_geom_bond_distance
_geom_bond_site_symmetry_2
_geom_bond_publ_flag
Br1 C10 1.896(3) . ?
O1 C7 1.344(4) . ?
O2 C5 1.230(4) . ?
N1 C1 1.125(5) . ?
C1 C2 1.453(6) . ?
C2 C3 1.516(6) . ?
C2 H2 0.9700 . ?
C2 H3 0.9700 . ?
C3 C4 1.521(5) . ?
C3 H4 0.9700 . ?
C3 H5 0.9700 . ?
C4 C5 1.501(5) . ?
C4 H6 0.9700 . ?
C4 H7 0.9700 . ?
C5 C6 1.473(4) . ?
C6 C11 1.400(4) . ?
C6 C7 1.412(4) . ?
C7 C8 1.384(5) . ?
C8 C9 1.366(5) . ?
C8 H8 0.9300 . ?
C9 C10 1.393(5) . ?
C9 H1 0.9300 . ?
C10 C11 1.366(4) . ?
C11 H9 0.9300 . ?

loop_
_geom_torsion_atom_site_label_1
_geom_torsion_atom_site_label_2
_geom_torsion_atom_site_label_3
_geom_torsion_atom_site_label_4
_geom_torsion
_geom_torsion_site_symmetry_1
_geom_torsion_site_symmetry_2
_geom_torsion_site_symmetry_3
_geom_torsion_site_symmetry_4
_geom_torsion_publ_flag
C1 C2 C3 C4 -59.1(5) . . . . ?
C2 C3 C4 C5 -69.6(4) . . . . ?
C3 C4 C5 O2 -1.4(5) . . . . ?
C3 C4 C5 C6 178.8(3) . . . . ?
O2 C5 C6 C11 -176.4(3) . . . . ?
C4 C5 C6 C11 3.4(4) . . . . ?
O2 C5 C6 C7 3.3(4) . . . . ?
C4 C5 C6 C7 -176.9(3) . . . . ?
C11 C6 C7 O1 178.8(3) . . . . ?
C5 C6 C7 O1 -0.9(4) . . . . ?
C11 C6 C7 C8 -0.5(4) . . . . ?
C5 C6 C7 C8 179.8(3) . . . . ?
O1 C7 C8 C9 -178.2(3) . . . . ?
C6 C7 C8 C9 1.1(5) . . . . ?
C7 C8 C9 C10 -0.7(5) . . . . ?
C8 C9 C10 C11 -0.3(5) . . . . ?
C8 C9 C10 Br1 179.3(2) . . . . ?
C9 C10 C11 C6 0.9(4) . . . . ?
Br1 C10 C11 C6 -178.7(2) . . . . ?
C7 C6 C11 C10 -0.5(4) . . . . ?
C5 C6 C11 C10 179.2(3) . . . . ?
